data_2229589
loop_
_publ_author_name
'Zhang, Kou-Lin'
'Zhang, Jin-Bo'
'Ng, Seik Weng'

_publ_section_title
;
 5-Amino-2,4,6-triiodoisophthalic acid--4,4'-bipyridine
 <i>N</i>,<i>N</i>'-dioxide--water (1/1/1)
;
_journal_coeditor_code BT5482
_journal_issue 4
_journal_name_full 'Acta Crystallographica Section E'
_journal_page_first o793
_journal_paper_doi 10.1107/S1600536811007276
_journal_volume 67
_journal_year 2011
_chemical_formula_iupac 'C8 H4 N I3 O4, C10 H8 N2 O2, H2 O'
_chemical_formula_moiety 'C8 H4 N I3 O4, C10 H8 N2 O2, H2 O'
_chemical_formula_sum 'C18 H14 I3 N3 O7'
_chemical_formula_weight 765.02
_chemical_name_systematic
;
5-Amino-2,4,6-triiodoisophthalic acid--4,4'-bipyridine
<i>N</i>,<i>N</i>'-dioxide--water (1/1/1)
;
_space_group_IT_number 14
_symmetry_cell_setting monoclinic
_symmetry_space_group_name_Hall '-P 2yn'
_symmetry_space_group_name_H-M 'P 1 21/n 1'
_atom_sites_solution_hydrogens geom
_atom_sites_solution_primary direct
_atom_sites_solution_secondary difmap
_audit_creation_method SHELXL-97
_cell_angle_alpha 90.00
_cell_angle_beta 94.349(2)
_cell_angle_gamma 90.00
_cell_formula_units_Z 4
_cell_length_a 7.5000(2)
_cell_length_b 17.0808(4)
_cell_length_c 16.523(3)
_cell_measurement_reflns_used 5995
_cell_measurement_temperature 100(2)
_cell_measurement_theta_max 29.2
_cell_measurement_theta_min 2.4
_cell_volume 2110.6(4)
_computing_cell_refinement 'CrysAlis PRO (Agilent, 2010)'
_computing_data_collection 'CrysAlis PRO (Agilent, 2010)'
_computing_data_reduction 'CrysAlis PRO (Agilent, 2010)'
_computing_molecular_graphics 'X-SEED (Barbour, 2001)'
_computing_publication_material 'publCIF (Westrip, 2010)'
_computing_structure_refinement 'SHELXL97 (Sheldrick, 2008)'
_computing_structure_solution 'SHELXS97 (Sheldrick, 2008)'
_diffrn_ambient_temperature 100(2)
_diffrn_detector_area_resol_mean 10.4041
_diffrn_measured_fraction_theta_full 0.960
_diffrn_measured_fraction_theta_max 0.960
_diffrn_measurement_device_type 'Agilent SuperNova Dual diffractometer with an Atlas detector'
_diffrn_measurement_method \w
_diffrn_radiation_monochromator Mirror
_diffrn_radiation_source 'SuperNova (Mo) X-ray Source'
_diffrn_radiation_type MoK\a
_diffrn_radiation_wavelength 0.71073
_diffrn_reflns_av_R_equivalents 0.0318
_diffrn_reflns_av_sigmaI/netI 0.0447
_diffrn_reflns_limit_h_max 9
_diffrn_reflns_limit_h_min -9
_diffrn_reflns_limit_k_max 21
_diffrn_reflns_limit_k_min -16
_diffrn_reflns_limit_l_max 21
_diffrn_reflns_limit_l_min -21
_diffrn_reflns_number 10861
_diffrn_reflns_theta_full 27.50
_diffrn_reflns_theta_max 27.50
_diffrn_reflns_theta_min 2.38
_diffrn_standards_decay_% 0
_diffrn_standards_interval_count 0
_diffrn_standards_interval_time 0
_diffrn_standards_number 0
_exptl_absorpt_coefficient_mu 4.490
_exptl_absorpt_correction_T_max 0.8067
_exptl_absorpt_correction_T_min 0.4671
_exptl_absorpt_correction_type multi-scan
_exptl_absorpt_process_details '(CrysAlis PRO; Agilent, 2010)'
_exptl_crystal_colour Yellow
_exptl_crystal_density_diffrn 2.408
_exptl_crystal_density_method 'not measured'
_exptl_crystal_description Prism
_exptl_crystal_F_000 1432
_exptl_crystal_size_max 0.20
_exptl_crystal_size_mid 0.05
_exptl_crystal_size_min 0.05
_refine_diff_density_max 0.730
_refine_diff_density_min -0.972
_refine_ls_extinction_method none
_refine_ls_goodness_of_fit_ref 1.037
_refine_ls_hydrogen_treatment mixed
_refine_ls_matrix_type full
_refine_ls_number_parameters 304
_refine_ls_number_reflns 4660
_refine_ls_number_restraints 6
_refine_ls_restrained_S_all 1.036
_refine_ls_R_factor_all 0.0355
_refine_ls_R_factor_gt 0.0291
_refine_ls_shift/su_max 0.001
_refine_ls_shift/su_mean 0.001
_refine_ls_structure_factor_coef Fsqd
_refine_ls_weighting_details 'calc w=1/[\s^2^(Fo^2^)+(0.0304P)^2^] where P=(Fo^2^+2Fc^2^)/3'
_refine_ls_weighting_scheme calc
_refine_ls_wR_factor_gt 0.0631
_refine_ls_wR_factor_ref 0.0682
_reflns_number_gt 4112
_reflns_number_total 4660
_reflns_threshold_expression I>2\s(I)
_cod_data_source_file bt5482.cif
_cod_data_source_block I
_cod_original_sg_symbol_H-M 'P 21/n'
_cod_database_code 2229589
_cod_database_fobs_code 2229589

loop_
_symmetry_equiv_pos_as_xyz
'x, y, z'
'-x+1/2, y+1/2, -z+1/2'
'-x, -y, -z'
'x-1/2, -y-1/2, z-1/2'

loop_
_atom_site_type_symbol
_atom_site_label
_atom_site_fract_x
_atom_site_fract_y
_atom_site_fract_z
_atom_site_U_iso_or_equiv
_atom_site_adp_type
_atom_site_calc_flag
_atom_site_refinement_flags
_atom_site_occupancy
_atom_site_disorder_assembly
_atom_site_disorder_group
I I1 0.32943(3) 0.507910(15) 0.632563(14) 0.01280(8) Uani d . 1 . .
I I2 0.05617(3) 0.779896(16) 0.826265(14) 0.01348(8) Uani d . 1 . .
I I3 0.05801(3) 0.802046(16) 0.463723(14) 0.01291(8) Uani d . 1 . .
O O1 0.0967(4) 0.57411(17) 0.81306(15) 0.0145(6) Uani d D 1 . .
O O2 0.3866(4) 0.60594(16) 0.82653(15) 0.0139(6) Uani d . 1 . .
O O3 0.1102(4) 0.59971(17) 0.45040(15) 0.0140(6) Uani d D 1 . .
O O4 0.3967(4) 0.63963(17) 0.46318(15) 0.0158(6) Uani d . 1 . .
O O5 0.3523(4) 0.98110(17) 0.57244(15) 0.0171(6) Uani d . 1 . .
O O6 0.8488(4) 0.46621(17) 0.67957(15) 0.0165(6) Uani d . 1 . .
O O1W 0.6478(5) 0.49085(19) 0.91589(18) 0.0215(7) Uani d D 1 . .
N N1 0.0344(5) 0.8521(2) 0.64989(18) 0.0164(8) Uani d D 1 . .
N N2 0.4406(4) 0.9148(2) 0.59092(18) 0.0134(7) Uani d . 1 . .
N N3 0.8019(4) 0.5409(2) 0.66729(18) 0.0126(7) Uani d . 1 . .
C C1 0.2386(5) 0.6091(2) 0.7914(2) 0.0111(8) Uani d . 1 . .
C C2 0.2034(5) 0.6574(2) 0.7142(2) 0.0112(8) Uani d . 1 . .
C C3 0.1342(5) 0.7325(2) 0.7169(2) 0.0099(8) Uani d . 1 . .
C C4 0.0991(5) 0.7782(2) 0.6459(2) 0.0109(8) Uani d . 1 . .
C C5 0.1361(5) 0.7429(2) 0.5724(2) 0.0105(8) Uani d . 1 . .
C C6 0.2090(5) 0.6682(2) 0.5683(2) 0.0105(8) Uani d . 1 . .
C C7 0.2412(5) 0.6246(2) 0.6397(2) 0.0098(8) Uani d . 1 . .
C C8 0.2487(5) 0.6338(2) 0.4873(2) 0.0119(8) Uani d . 1 . .
C C9 0.4693(5) 0.8909(3) 0.6689(2) 0.0145(9) Uani d . 1 . .
H H9 0.4314 0.9225 0.7116 0.017 Uiso calc R 1 . .
C C10 0.5527(6) 0.8211(2) 0.6861(2) 0.0149(9) Uani d . 1 . .
H H10 0.5746 0.8057 0.7412 0.018 Uiso calc R 1 . .
C C11 0.6067(5) 0.7718(2) 0.6253(2) 0.0117(8) Uani d . 1 . .
C C12 0.5799(5) 0.8009(2) 0.5456(2) 0.0129(8) Uani d . 1 . .
H H12A 0.6200 0.7712 0.5019 0.016 Uiso calc R 1 . .
C C13 0.4974(5) 0.8712(2) 0.5301(2) 0.0144(8) Uani d . 1 . .
H H13 0.4798 0.8894 0.4757 0.017 Uiso calc R 1 . .
C C14 0.7350(5) 0.5812(2) 0.7277(2) 0.0123(8) Uani d . 1 . .
H H14 0.7275 0.5570 0.7791 0.015 Uiso calc R 1 . .
C C15 0.6778(5) 0.6564(2) 0.7165(2) 0.0130(8) Uani d . 1 . .
H H15 0.6333 0.6841 0.7606 0.016 Uiso calc R 1 . .
C C16 0.6833(5) 0.6936(2) 0.6412(2) 0.0133(8) Uani d . 1 . .
C C17 0.7574(5) 0.6498(2) 0.5799(2) 0.0127(8) Uani d . 1 . .
H H17 0.7661 0.6726 0.5279 0.015 Uiso calc R 1 . .
C C18 0.8169(5) 0.5751(2) 0.5935(2) 0.0130(8) Uani d . 1 . .
H H18 0.8688 0.5469 0.5516 0.016 Uiso calc R 1 . .
H H1 0.121(7) 0.543(2) 0.852(2) 0.038(16) Uiso d D 1 . .
H H3 0.130(8) 0.582(3) 0.4044(17) 0.06(2) Uiso d D 1 . .
H H1W1 0.563(5) 0.523(2) 0.907(3) 0.031(15) Uiso d D 1 . .
H H1W2 0.694(6) 0.505(3) 0.9614(14) 0.026(14) Uiso d D 1 . .
H H11 -0.016(6) 0.877(2) 0.6082(18) 0.023(13) Uiso d D 1 . .
H H12 -0.008(6) 0.870(3) 0.6942(16) 0.029(13) Uiso d D 1 . .

loop_
_atom_site_aniso_label
_atom_site_aniso_U_11
_atom_site_aniso_U_22
_atom_site_aniso_U_33
_atom_site_aniso_U_12
_atom_site_aniso_U_13
_atom_site_aniso_U_23
I1 0.01590(14) 0.00943(15) 0.01275(13) 0.00111(10) -0.00109(10) -0.00108(10)
I2 0.01938(15) 0.01238(15) 0.00890(12) 0.00079(11) 0.00256(10) -0.00099(10)
I3 0.01642(14) 0.01286(15) 0.00930(12) 0.00009(11) -0.00009(10) 0.00293(10)
O1 0.0152(15) 0.0146(16) 0.0137(13) -0.0024(12) 0.0007(11) 0.0074(12)
O2 0.0138(15) 0.0163(16) 0.0112(12) 0.0002(12) -0.0024(11) 0.0021(12)
O3 0.0166(15) 0.0146(16) 0.0105(13) -0.0011(12) -0.0015(11) -0.0046(12)
O4 0.0153(15) 0.0192(17) 0.0135(13) 0.0012(13) 0.0053(11) 0.0015(12)
O5 0.0252(17) 0.0114(16) 0.0140(13) 0.0066(13) -0.0029(12) -0.0030(12)
O6 0.0256(17) 0.0105(15) 0.0131(13) 0.0048(13) 0.0001(12) -0.0012(12)
O1W 0.0281(19) 0.0166(18) 0.0185(15) 0.0011(15) -0.0061(14) -0.0044(13)
N1 0.025(2) 0.014(2) 0.0102(16) 0.0045(16) 0.0026(15) 0.0014(15)
N2 0.0162(18) 0.0109(19) 0.0130(15) -0.0011(14) 0.0001(13) -0.0032(14)
N3 0.0123(17) 0.0139(19) 0.0117(15) 0.0012(14) 0.0007(13) -0.0001(14)
C1 0.020(2) 0.009(2) 0.0052(16) -0.0004(17) 0.0029(15) -0.0027(15)
C2 0.0104(19) 0.012(2) 0.0104(17) -0.0018(16) -0.0024(14) -0.0001(15)
C3 0.0112(19) 0.011(2) 0.0080(16) -0.0031(16) 0.0021(14) -0.0052(15)
C4 0.0080(19) 0.011(2) 0.0134(18) -0.0018(16) -0.0006(14) -0.0013(15)
C5 0.013(2) 0.013(2) 0.0055(16) -0.0021(16) -0.0017(14) 0.0029(15)
C6 0.0103(19) 0.011(2) 0.0102(17) -0.0017(16) 0.0004(14) 0.0003(15)
C7 0.0083(19) 0.008(2) 0.0134(17) 0.0020(15) 0.0000(14) 0.0006(15)
C8 0.018(2) 0.008(2) 0.0098(17) 0.0039(17) -0.0009(15) 0.0059(15)
C9 0.016(2) 0.016(2) 0.0114(17) 0.0011(17) -0.0027(15) -0.0044(16)
C10 0.021(2) 0.015(2) 0.0082(17) -0.0017(18) 0.0001(15) -0.0001(16)
C11 0.0058(18) 0.015(2) 0.0142(18) -0.0047(16) 0.0001(14) -0.0012(16)
C12 0.013(2) 0.013(2) 0.0125(18) -0.0043(17) 0.0006(15) -0.0046(16)
C13 0.016(2) 0.015(2) 0.0121(17) -0.0024(18) 0.0012(15) -0.0024(16)
C14 0.0111(19) 0.017(2) 0.0082(17) -0.0022(17) 0.0008(14) -0.0036(16)
C15 0.013(2) 0.013(2) 0.0124(17) -0.0029(17) 0.0011(15) -0.0031(16)
C16 0.010(2) 0.017(2) 0.0131(18) -0.0032(17) -0.0002(15) -0.0033(16)
C17 0.0102(19) 0.017(2) 0.0106(17) -0.0027(17) 0.0017(14) -0.0011(16)
C18 0.0089(19) 0.019(2) 0.0117(17) 0.0011(17) 0.0028(14) -0.0029(16)

loop_
_atom_type_symbol
_atom_type_description
_atom_type_scat_dispersion_real
_atom_type_scat_dispersion_imag
_atom_type_scat_source
C C 0.0033 0.0016 'International Tables Vol C Tables 4.2.6.8 and 6.1.1.4'
H H 0.0000 0.0000 'International Tables Vol C Tables 4.2.6.8 and 6.1.1.4'
N N 0.0061 0.0033 'International Tables Vol C Tables 4.2.6.8 and 6.1.1.4'
O O 0.0106 0.0060 'International Tables Vol C Tables 4.2.6.8 and 6.1.1.4'
I I -0.4742 1.8119 'International Tables Vol C Tables 4.2.6.8 and 6.1.1.4'

loop_
_geom_angle_atom_site_label_1
_geom_angle_atom_site_label_2
_geom_angle_atom_site_label_3
_geom_angle_site_symmetry_1
_geom_angle_site_symmetry_3
_geom_angle
_geom_angle_publ_flag
C1 O1 H1 . . 111(4) ?
C8 O3 H3 . . 113(4) ?
H1W1 O1W H1W2 . . 103(5) ?
C4 N1 H11 . . 124(3) ?
C4 N1 H12 . . 122(3) ?
H11 N1 H12 . . 108(4) ?
O5 N2 C13 . . 118.6(3) ?
O5 N2 C9 . . 121.0(3) ?
C13 N2 C9 . . 120.4(4) ?
O6 N3 C14 . . 119.2(3) ?
O6 N3 C18 . . 120.4(3) ?
C14 N3 C18 . . 120.4(4) ?
O2 C1 O1 . . 126.0(3) ?
O2 C1 C2 . . 121.2(3) ?
O1 C1 C2 . . 112.8(3) ?
C3 C2 C7 . . 120.0(3) ?
C3 C2 C1 . . 121.0(3) ?
C7 C2 C1 . . 119.0(4) ?
C2 C3 C4 . . 121.9(3) ?
C2 C3 I2 . . 120.9(3) ?
C4 C3 I2 . . 117.0(3) ?
N1 C4 C5 . . 122.5(3) ?
N1 C4 C3 . . 121.1(3) ?
C5 C4 C3 . . 116.4(4) ?
C6 C5 C4 . . 122.7(3) ?
C6 C5 I3 . . 119.0(2) ?
C4 C5 I3 . . 118.2(3) ?
C5 C6 C7 . . 119.4(3) ?
C5 C6 C8 . . 120.2(3) ?
C7 C6 C8 . . 120.4(3) ?
C6 C7 C2 . . 119.6(4) ?
C6 C7 I1 . . 119.4(3) ?
C2 C7 I1 . . 120.9(3) ?
O4 C8 O3 . . 126.9(3) ?
O4 C8 C6 . . 120.4(4) ?
O3 C8 C6 . . 112.6(3) ?
N2 C9 C10 . . 120.0(4) ?
N2 C9 H9 . . 120.0 ?
C10 C9 H9 . . 120.0 ?
C9 C10 C11 . . 122.0(4) ?
C9 C10 H10 . . 119.0 ?
C11 C10 H10 . . 119.0 ?
C10 C11 C12 . . 115.6(4) ?
C10 C11 C16 . . 123.4(3) ?
C12 C11 C16 . . 121.0(3) ?
C13 C12 C11 . . 121.2(4) ?
C13 C12 H12A . . 119.4 ?
C11 C12 H12A . . 119.4 ?
N2 C13 C12 . . 120.7(4) ?
N2 C13 H13 . . 119.7 ?
C12 C13 H13 . . 119.7 ?
N3 C14 C15 . . 121.0(4) ?
N3 C14 H14 . . 119.5 ?
C15 C14 H14 . . 119.5 ?
C14 C15 C16 . . 121.2(4) ?
C14 C15 H15 . . 119.4 ?
C16 C15 H15 . . 119.4 ?
C15 C16 C17 . . 116.0(4) ?
C15 C16 C11 . . 122.2(4) ?
C17 C16 C11 . . 121.7(3) ?
C18 C17 C16 . . 121.4(4) ?
C18 C17 H17 . . 119.3 ?
C16 C17 H17 . . 119.3 ?
N3 C18 C17 . . 119.9(3) ?
N3 C18 H18 . . 120.0 ?
C17 C18 H18 . . 120.0 ?

loop_
_geom_bond_atom_site_label_1
_geom_bond_atom_site_label_2
_geom_bond_site_symmetry_2
_geom_bond_distance
_geom_bond_publ_flag
I1 C7 . 2.106(4) ?
I2 C3 . 2.103(4) ?
I3 C5 . 2.104(4) ?
O1 C1 . 1.294(5) ?
O1 H1 . 0.84(3) ?
O2 C1 . 1.214(4) ?
O3 C8 . 1.302(5) ?
O3 H3 . 0.84(3) ?
O4 C8 . 1.212(5) ?
O5 N2 . 1.335(4) ?
O6 N3 . 1.335(4) ?
O1W H1W1 . 0.84(3) ?
O1W H1W2 . 0.84(3) ?
N1 C4 . 1.356(5) ?
N1 H11 . 0.88(3) ?
N1 H12 . 0.88(3) ?
N2 C13 . 1.347(5) ?
N2 C9 . 1.354(5) ?
N3 C14 . 1.341(5) ?
N3 C18 . 1.364(5) ?
C1 C2 . 1.525(5) ?
C2 C3 . 1.386(5) ?
C2 C7 . 1.401(5) ?
C3 C4 . 1.417(5) ?
C4 C5 . 1.402(5) ?
C5 C6 . 1.392(6) ?
C6 C7 . 1.400(5) ?
C6 C8 . 1.512(5) ?
C9 C10 . 1.365(6) ?
C9 H9 . 0.9500 ?
C10 C11 . 1.394(6) ?
C10 H10 . 0.9500 ?
C11 C12 . 1.407(5) ?
C11 C16 . 1.469(6) ?
C12 C13 . 1.366(6) ?
C12 H12A . 0.9500 ?
C13 H13 . 0.9500 ?
C14 C15 . 1.362(6) ?
C14 H14 . 0.9500 ?
C15 C16 . 1.402(5) ?
C15 H15 . 0.9500 ?
C16 C17 . 1.408(5) ?
C17 C18 . 1.365(6) ?
C17 H17 . 0.9500 ?
C18 H18 . 0.9500 ?

loop_
_geom_hbond_atom_site_label_D
_geom_hbond_atom_site_label_H
_geom_hbond_atom_site_label_A
_geom_hbond_site_symmetry_A
_geom_hbond_distance_DH
_geom_hbond_distance_HA
_geom_hbond_distance_DA
_geom_hbond_angle_DHA
_geom_hbond_publ_flag
O1 H1 O5 2_546 0.84(3) 1.64(3) 2.478(4) 174(6) yes
O3 H3 O6 3_666 0.84(3) 1.63(3) 2.465(4) 170(7) yes
O1W H1w1 O2 . 0.84(3) 2.30(3) 3.073(4) 154(4) yes
O1W H1w2 O5 4_676 0.84(3) 2.12(3) 2.945(4) 167(5) yes
N1 H11 O1w 2_556 0.88(3) 2.20(3) 2.906(5) 138(4) yes

loop_
_geom_torsion_atom_site_label_1
_geom_torsion_atom_site_label_2
_geom_torsion_atom_site_label_3
_geom_torsion_atom_site_label_4
_geom_torsion_site_symmetry_1
_geom_torsion_site_symmetry_2
_geom_torsion_site_symmetry_3
_geom_torsion_site_symmetry_4
_geom_torsion
_geom_torsion_publ_flag
O2 C1 C2 C3 . . . . -97.1(5) ?
O1 C1 C2 C3 . . . . 82.9(5) ?
O2 C1 C2 C7 . . . . 83.2(5) ?
O1 C1 C2 C7 . . . . -96.8(4) ?
C7 C2 C3 C4 . . . . 0.2(6) ?
C1 C2 C3 C4 . . . . -179.5(4) ?
C7 C2 C3 I2 . . . . 174.9(3) ?
C1 C2 C3 I2 . . . . -4.8(5) ?
C2 C3 C4 N1 . . . . -178.8(4) ?
I2 C3 C4 N1 . . . . 6.3(5) ?
C2 C3 C4 C5 . . . . 0.8(6) ?
I2 C3 C4 C5 . . . . -174.1(3) ?
N1 C4 C5 C6 . . . . 177.4(4) ?
C3 C4 C5 C6 . . . . -2.1(6) ?
N1 C4 C5 I3 . . . . -7.7(5) ?
C3 C4 C5 I3 . . . . 172.7(3) ?
C4 C5 C6 C7 . . . . 2.5(6) ?
I3 C5 C6 C7 . . . . -172.3(3) ?
C4 C5 C6 C8 . . . . -179.0(4) ?
I3 C5 C6 C8 . . . . 6.2(5) ?
C5 C6 C7 C2 . . . . -1.4(6) ?
C8 C6 C7 C2 . . . . -179.9(4) ?
C5 C6 C7 I1 . . . . 174.5(3) ?
C8 C6 C7 I1 . . . . -4.0(5) ?
C3 C2 C7 C6 . . . . 0.1(6) ?
C1 C2 C7 C6 . . . . 179.8(3) ?
C3 C2 C7 I1 . . . . -175.7(3) ?
C1 C2 C7 I1 . . . . 4.0(5) ?
C5 C6 C8 O4 . . . . 94.5(5) ?
C7 C6 C8 O4 . . . . -87.0(5) ?
C5 C6 C8 O3 . . . . -85.4(5) ?
C7 C6 C8 O3 . . . . 93.1(4) ?
O5 N2 C9 C10 . . . . 177.0(4) ?
C13 N2 C9 C10 . . . . -1.5(6) ?
N2 C9 C10 C11 . . . . -1.6(6) ?
C9 C10 C11 C12 . . . . 3.9(6) ?
C9 C10 C11 C16 . . . . -174.8(4) ?
C10 C11 C12 C13 . . . . -3.4(6) ?
C16 C11 C12 C13 . . . . 175.4(4) ?
O5 N2 C13 C12 . . . . -176.5(3) ?
C9 N2 C13 C12 . . . . 2.0(6) ?
C11 C12 C13 N2 . . . . 0.6(6) ?
O6 N3 C14 C15 . . . . -176.9(3) ?
C18 N3 C14 C15 . . . . 1.2(6) ?
N3 C14 C15 C16 . . . . 1.3(6) ?
C14 C15 C16 C17 . . . . -2.4(6) ?
C14 C15 C16 C11 . . . . 174.0(4) ?
C10 C11 C16 C15 . . . . 12.1(6) ?
C12 C11 C16 C15 . . . . -166.5(4) ?
C10 C11 C16 C17 . . . . -171.6(4) ?
C12 C11 C16 C17 . . . . 9.7(6) ?
C15 C16 C17 C18 . . . . 1.1(6) ?
C11 C16 C17 C18 . . . . -175.4(4) ?
O6 N3 C18 C17 . . . . 175.6(3) ?
C14 N3 C18 C17 . . . . -2.5(6) ?
C16 C17 C18 N3 . . . . 1.3(6) ?
